data_7002332
loop_
_publ_author_name
'Wawrzyniak, Piotr'
'Slawin, Alexandra M. Z.'
'Fuller, Amy L.'
'Woollins, J. Derek'
'Kilian, Petr'

_publ_section_title
;
 Phosphorus peri-bridged acenaphthenes: efficient syntheses,
 characterisation and quaternization reactions
;
_journal_coden_ASTM DTARAF
_journal_issue 38
_journal_name_full 'Dalton Transactions'
_journal_page_first 7883
_journal_page_last 7884
_journal_paper_doi 10.1039/b916166j
_journal_year 2009
_chemical_formula_moiety 'C31 H40 P, 3(C H Cl3), I '
_chemical_formula_sum 'C34 H43 Cl9 I P'
_chemical_formula_weight 928.67
_space_group_IT_number 2
_symmetry_cell_setting triclinic
_symmetry_Int_Tables_number 2
_symmetry_space_group_name_Hall '-P 1'
_symmetry_space_group_name_H-M 'P -1'
_cell_angle_alpha 74.273(20)
_cell_angle_beta 80.28(2)
_cell_angle_gamma 63.267(14)
_cell_formula_units_Z 2
_cell_length_a 11.2391(16)
_cell_length_b 11.8953(12)
_cell_length_c 18.116(3)
_cell_measurement_reflns_used 7671
_cell_measurement_temperature 125.1
_cell_measurement_theta_max 26.4
_cell_measurement_theta_min 2.0
_cell_volume 2079.0(6)
_computing_cell_refinement CrystalClear
_computing_data_collection CrystalClear
_computing_data_reduction CrystalStructure
_computing_publication_material 'CrystalStructure 3.8'
_computing_structure_refinement SHELXL
_computing_structure_solution SIR97
_diffrn_detector_area_resol_mean 14.63
_diffrn_measured_fraction_theta_full 0.986
_diffrn_measured_fraction_theta_max 0.986
_diffrn_measurement_device_type 'Rigaku Saturn'
_diffrn_measurement_method \w
_diffrn_radiation_type 'Mo K\a'
_diffrn_radiation_wavelength 0.71075
_diffrn_reflns_av_R_equivalents 0.077
_diffrn_reflns_limit_h_max 14
_diffrn_reflns_limit_h_min -14
_diffrn_reflns_limit_k_max 14
_diffrn_reflns_limit_k_min -14
_diffrn_reflns_limit_l_max 22
_diffrn_reflns_limit_l_min -20
_diffrn_reflns_number 23814
_diffrn_reflns_theta_full 25.00
_diffrn_reflns_theta_max 25.00
_exptl_absorpt_coefficient_mu 1.410
_exptl_absorpt_correction_T_max 0.881
_exptl_absorpt_correction_T_min 0.685
_exptl_absorpt_correction_type multi-scan
_exptl_absorpt_process_details 'Jacobson, R. (1998) Private communication'
_exptl_crystal_colour colorless
_exptl_crystal_density_diffrn 1.483
_exptl_crystal_density_method 'not measured'
_exptl_crystal_description prism
_exptl_crystal_F_000 936.00
_exptl_crystal_size_max 0.21
_exptl_crystal_size_mid 0.15
_exptl_crystal_size_min 0.09
_refine_diff_density_max 0.89
_refine_diff_density_min -1.00
_refine_ls_extinction_method none
_refine_ls_goodness_of_fit_ref 1.193
_refine_ls_hydrogen_treatment refall
_refine_ls_number_parameters 417
_refine_ls_number_reflns 7239
_refine_ls_R_factor_gt 0.0733
_refine_ls_shift/su_max 0.0030
_refine_ls_structure_factor_coef Fsqd
_refine_ls_weighting_details 'w = 1/[\s^2^(Fo^2^)+(0.1038P)^2^+4.1215P] where P=(Fo^2^+2Fc^2^)/3'
_refine_ls_weighting_scheme calc
_refine_ls_wR_factor_ref 0.2240
_reflns_number_gt 6455
_reflns_number_total 7239
_reflns_threshold_expression F^2^>2.0\s(F^2^)
_cod_data_source_file B916166J.txt
_cod_data_source_block 8
_cod_original_formula_sum 'C34 H43 Cl9 I P '
_cod_database_code 7002332

loop_
_symmetry_equiv_pos_site_id
_symmetry_equiv_pos_as_xyz
1 +X,+Y,+Z
2 -X,-Y,-Z

loop_
_atom_site_label
_atom_site_type_symbol
_atom_site_fract_x
_atom_site_fract_y
_atom_site_fract_z
_atom_site_U_iso_or_equiv
_atom_site_adp_type
_atom_site_occupancy
_atom_site_symmetry_multiplicity
_atom_site_calc_flag
_atom_site_refinement_flags
_atom_site_disorder_assembly
_atom_site_disorder_group
I(1) I 0.85020(5) 0.21699(4) 0.81703(3) 0.0387(2) Uani 1.00 1 d . . .
Cl(1) Cl 0.4134(2) 0.3738(2) 0.86440(14) 0.0649(6) Uani 1.00 1 d . . .
Cl(2) Cl 0.5088(4) 0.3520(3) 1.0067(2) 0.1094(13) Uani 1.00 1 d . . .
Cl(3) Cl 0.5014(5) 0.1357(3) 0.9769(2) 0.1203(15) Uani 1.00 1 d . . .
Cl(4) Cl -0.1572(2) 0.3603(2) 1.03241(13) 0.0612(6) Uani 1.00 1 d . . .
Cl(5) Cl 0.0518(2) 0.1002(2) 1.04669(11) 0.0472(4) Uani 1.00 1 d . . .
Cl(6) Cl 0.1086(2) 0.3180(2) 0.96824(12) 0.0537(5) Uani 1.00 1 d . . .
Cl(7) Cl 0.1336(4) 0.6249(4) 0.4451(2) 0.1108(13) Uani 1.00 1 d . . .
Cl(8) Cl 0.2983(2) 0.7573(2) 0.4187(2) 0.0892(10) Uani 1.00 1 d . . .
Cl(9) Cl 0.4072(4) 0.5065(3) 0.3878(3) 0.1251(15) Uani 1.00 1 d . . .
P(2) P 0.32055(17) -0.02146(16) 0.78370(9) 0.0260(3) Uani 1.00 1 d . . .
C(1) C 0.4856(7) -0.0228(6) 0.7859(3) 0.0320(15) Uani 1.00 1 d . . .
C(2) C 0.5729(6) 0.0233(6) 0.7963(3) 0.0309(14) Uani 1.00 1 d . . .
C(3) C 0.7105(7) -0.0596(7) 0.8049(3) 0.0349(15) Uani 1.00 1 d . . .
C(4) C 0.7606(6) -0.1924(6) 0.8065(3) 0.0306(14) Uani 1.00 1 d . . .
C(5) C 0.7117(7) -0.3690(6) 0.8093(3) 0.0336(15) Uani 1.00 1 d . . .
C(6) C 0.6145(7) -0.4097(6) 0.8080(3) 0.0329(15) Uani 1.00 1 d . . .
C(7) C 0.4764(7) -0.3218(6) 0.7978(4) 0.0328(15) Uani 1.00 1 d . . .
C(8) C 0.4397(6) -0.1915(6) 0.7866(3) 0.0278(14) Uani 1.00 1 d . . .
C(9) C 0.5370(6) -0.1520(6) 0.7876(3) 0.0283(14) Uani 1.00 1 d . . .
C(10) C 0.6675(6) -0.2351(6) 0.7991(3) 0.0287(14) Uani 1.00 1 d . . .
C(11) C 0.8934(7) -0.3120(7) 0.8179(4) 0.0383(16) Uani 1.00 1 d . . .
C(12) C 0.8572(7) -0.4281(7) 0.8253(4) 0.0401(17) Uani 1.00 1 d . . .
C(13) C 0.2436(6) 0.0643(6) 0.6929(3) 0.0260(13) Uani 1.00 1 d . . .
C(14) C 0.2534(6) 0.1812(6) 0.6527(3) 0.0267(13) Uani 1.00 1 d . . .
C(15) C 0.2619(6) 0.2085(6) 0.5730(3) 0.0284(14) Uani 1.00 1 d . . .
C(16) C 0.2577(6) 0.1291(6) 0.5299(3) 0.0264(13) Uani 1.00 1 d . . .
C(17) C 0.2255(6) 0.0279(6) 0.5702(3) 0.0296(14) Uani 1.00 1 d . . .
C(18) C 0.2145(6) -0.0051(6) 0.6502(3) 0.0268(13) Uani 1.00 1 d . . .
C(19) C 0.2407(6) 0.2890(6) 0.6895(3) 0.0289(14) Uani 1.00 1 d . . .
C(20) C 0.2177(7) 0.2655(6) 0.7761(3) 0.0309(14) Uani 1.00 1 d . . .
C(21) C 0.1157(8) 0.4088(7) 0.6583(4) 0.0437(18) Uani 1.00 1 d . . .
C(22) C 0.3588(8) 0.3221(8) 0.6646(4) 0.0439(18) Uani 1.00 1 d . . .
C(23) C 0.2798(6) 0.1602(6) 0.4424(3) 0.0303(14) Uani 1.00 1 d . . .
C(24) C 0.4033(8) 0.1874(8) 0.4198(4) 0.0436(18) Uani 1.00 1 d . . .
C(25) C 0.1575(9) 0.2812(8) 0.4084(4) 0.055(2) Uani 1.00 1 d . . .
C(26) C 0.3003(8) 0.0469(7) 0.4094(3) 0.0390(17) Uani 1.00 1 d . . .
C(27) C 0.1593(6) -0.1076(6) 0.6823(4) 0.0311(14) Uani 1.00 1 d . . .
C(28) C 0.1330(7) -0.1339(6) 0.7707(3) 0.0316(15) Uani 1.00 1 d . . .
C(29) C 0.0197(7) -0.0503(8) 0.6491(4) 0.0415(18) Uani 1.00 1 d . . .
C(30) C 0.2487(8) -0.2353(7) 0.6582(4) 0.0395(17) Uani 1.00 1 d . . .
C(31) C 0.2242(7) -0.0051(6) 0.8738(3) 0.0319(15) Uani 1.00 1 d . . .
C(32) C -0.0123(7) 0.2569(7) 0.9881(4) 0.0375(16) Uani 1.00 1 d . . .
C(33) C 0.5255(8) 0.2753(8) 0.9360(4) 0.0451(19) Uani 1.00 1 d . . .
C(34) C 0.2647(9) 0.6505(8) 0.3875(5) 0.050(2) Uani 1.00 1 d . . .
H(2) H 0.5406 0.1116 0.7976 0.037 Uiso 1.00 1 c R . .
H(3) H 0.7698 -0.0252 0.8096 0.042 Uiso 1.00 1 c R . .
H(6) H 0.6401 -0.4993 0.8140 0.040 Uiso 1.00 1 c R . .
H(7) H 0.4117 -0.3530 0.7987 0.039 Uiso 1.00 1 c R . .
H(11a) H 0.9335 -0.3210 0.8650 0.046 Uiso 1.00 1 c R . .
H(11b) H 0.9569 -0.3074 0.7734 0.046 Uiso 1.00 1 c R . .
H(12a) H 0.9123 -0.4808 0.7878 0.048 Uiso 1.00 1 c R . .
H(12b) H 0.8728 -0.4839 0.8776 0.048 Uiso 1.00 1 c R . .
H(15) H 0.2710 0.2850 0.5464 0.034 Uiso 1.00 1 c R . .
H(17) H 0.2103 -0.0207 0.5420 0.035 Uiso 1.00 1 c R . .
H(20a) H 0.2998 0.1987 0.8000 0.037 Uiso 1.00 1 c R . .
H(20b) H 0.1460 0.2371 0.7917 0.037 Uiso 1.00 1 c R . .
H(20c) H 0.1924 0.3457 0.7926 0.037 Uiso 1.00 1 c R . .
H(21a) H 0.1202 0.4248 0.6022 0.052 Uiso 1.00 1 c R . .
H(21b) H 0.1109 0.4837 0.6737 0.052 Uiso 1.00 1 c R . .
H(21c) H 0.0362 0.3944 0.6793 0.052 Uiso 1.00 1 c R . .
H(22a) H 0.3517 0.3866 0.6912 0.053 Uiso 1.00 1 c R . .
H(22b) H 0.3596 0.3569 0.6090 0.053 Uiso 1.00 1 c R . .
H(22c) H 0.4416 0.2440 0.6775 0.053 Uiso 1.00 1 c R . .
H(24a) H 0.4115 0.2150 0.3638 0.052 Uiso 1.00 1 c R . .
H(24b) H 0.4829 0.1088 0.4375 0.052 Uiso 1.00 1 c R . .
H(24c) H 0.3946 0.2559 0.4435 0.052 Uiso 1.00 1 c R . .
H(25a) H 0.0779 0.2644 0.4219 0.066 Uiso 1.00 1 c R . .
H(25b) H 0.1712 0.3025 0.3524 0.066 Uiso 1.00 1 c R . .
H(25c) H 0.1455 0.3536 0.4294 0.066 Uiso 1.00 1 c R . .
H(26a) H 0.3263 0.0636 0.3545 0.047 Uiso 1.00 1 c R . .
H(26b) H 0.2170 0.0368 0.4163 0.047 Uiso 1.00 1 c R . .
H(26c) H 0.3707 -0.0323 0.4361 0.047 Uiso 1.00 1 c R . .
H(28a) H 0.2183 -0.1790 0.7955 0.038 Uiso 1.00 1 c R . .
H(28b) H 0.0837 -0.1874 0.7860 0.038 Uiso 1.00 1 c R . .
H(28c) H 0.0804 -0.0517 0.7864 0.038 Uiso 1.00 1 c R . .
H(29a) H -0.0213 -0.1105 0.6697 0.050 Uiso 1.00 1 c R . .
H(29b) H 0.0298 -0.0365 0.5930 0.050 Uiso 1.00 1 c R . .
H(29c) H -0.0371 0.0322 0.6636 0.050 Uiso 1.00 1 c R . .
H(30a) H 0.2471 -0.2225 0.6025 0.047 Uiso 1.00 1 c R . .
H(30b) H 0.2160 -0.3004 0.6846 0.047 Uiso 1.00 1 c R . .
H(30c) H 0.3404 -0.2646 0.6719 0.047 Uiso 1.00 1 c R . .
H(31a) H 0.2362 -0.0907 0.9047 0.038 Uiso 1.00 1 c R . .
H(31b) H 0.1296 0.0479 0.8639 0.038 Uiso 1.00 1 c R . .
H(31c) H 0.2545 0.0364 0.9018 0.038 Uiso 1.00 1 c R . .
H(32) H -0.0360 0.2525 0.9385 0.045 Uiso 1.00 1 c R . .
H(33) H 0.6183 0.2498 0.9122 0.054 Uiso 1.00 1 c R . .
H(34) H 0.2360 0.6898 0.3336 0.060 Uiso 1.00 1 c R . .

loop_
_atom_site_aniso_label
_atom_site_aniso_U_11
_atom_site_aniso_U_22
_atom_site_aniso_U_33
_atom_site_aniso_U_12
_atom_site_aniso_U_13
_atom_site_aniso_U_23
I(1) 0.0338(3) 0.0323(3) 0.0456(3) -0.0089(2) -0.0022(2) -0.0109(2)
Cl(1) 0.0750(16) 0.0643(14) 0.0639(14) -0.0395(13) -0.0266(12) 0.0040(11)
Cl(2) 0.162(3) 0.079(2) 0.092(2) -0.028(2) -0.050(2) -0.0413(17)
Cl(3) 0.193(4) 0.077(2) 0.121(2) -0.091(2) -0.063(2) 0.0248(19)
Cl(4) 0.0422(12) 0.0618(14) 0.0551(12) -0.0087(10) 0.0054(9) -0.0038(10)
Cl(5) 0.0535(12) 0.0471(11) 0.0399(10) -0.0229(9) 0.0046(8) -0.0097(8)
Cl(6) 0.0564(13) 0.0684(14) 0.0433(11) -0.0384(11) -0.0004(9) -0.0031(9)
Cl(7) 0.114(2) 0.165(3) 0.105(2) -0.114(2) 0.032(2) -0.036(2)
Cl(8) 0.0601(16) 0.0738(18) 0.160(3) -0.0360(14) 0.0134(17) -0.0647(19)
Cl(9) 0.116(3) 0.0506(17) 0.199(4) -0.0240(18) 0.011(2) -0.044(2)
P(2) 0.0250(8) 0.0255(8) 0.0270(8) -0.0104(7) 0.0009(6) -0.0071(6)
C(1) 0.036(3) 0.031(3) 0.028(3) -0.014(3) 0.003(2) -0.007(2)
C(2) 0.029(3) 0.033(3) 0.036(3) -0.015(3) -0.002(2) -0.011(2)
C(3) 0.035(4) 0.038(3) 0.031(3) -0.015(3) -0.006(3) -0.005(2)
C(4) 0.028(3) 0.033(3) 0.022(3) -0.009(3) -0.006(2) 0.001(2)
C(5) 0.030(3) 0.030(3) 0.027(3) -0.006(3) 0.000(2) 0.001(2)
C(6) 0.032(3) 0.024(3) 0.035(3) -0.006(2) -0.000(2) -0.006(2)
C(7) 0.027(3) 0.035(3) 0.041(3) -0.016(3) 0.005(3) -0.014(3)
C(8) 0.028(3) 0.032(3) 0.027(3) -0.013(2) -0.005(2) -0.008(2)
C(9) 0.024(3) 0.029(3) 0.033(3) -0.012(2) 0.001(2) -0.009(2)
C(10) 0.026(3) 0.032(3) 0.024(3) -0.011(2) 0.002(2) -0.003(2)
C(11) 0.035(4) 0.043(4) 0.034(3) -0.015(3) -0.005(3) -0.006(3)
C(12) 0.028(3) 0.040(4) 0.042(4) -0.007(3) -0.003(3) -0.005(3)
C(13) 0.024(3) 0.030(3) 0.026(3) -0.012(2) 0.000(2) -0.011(2)
C(14) 0.022(3) 0.034(3) 0.026(3) -0.012(2) 0.005(2) -0.014(2)
C(15) 0.026(3) 0.024(3) 0.033(3) -0.013(2) 0.003(2) -0.001(2)
C(16) 0.018(3) 0.026(3) 0.028(3) -0.001(2) -0.002(2) -0.008(2)
C(17) 0.027(3) 0.028(3) 0.038(3) -0.012(2) -0.001(2) -0.015(2)
C(18) 0.019(3) 0.026(3) 0.032(3) -0.008(2) 0.004(2) -0.007(2)
C(19) 0.030(3) 0.026(3) 0.031(3) -0.012(2) -0.002(2) -0.006(2)
C(20) 0.030(3) 0.032(3) 0.035(3) -0.014(3) -0.001(2) -0.012(2)
C(21) 0.055(5) 0.030(3) 0.043(4) -0.016(3) -0.005(3) -0.006(3)
C(22) 0.052(4) 0.049(4) 0.043(4) -0.034(4) 0.008(3) -0.015(3)
C(23) 0.025(3) 0.034(3) 0.031(3) -0.014(3) 0.002(2) -0.006(2)
C(24) 0.053(5) 0.057(5) 0.033(3) -0.038(4) 0.009(3) -0.010(3)
C(25) 0.052(5) 0.050(5) 0.039(4) -0.003(4) -0.003(3) -0.008(3)
C(26) 0.050(4) 0.042(4) 0.026(3) -0.024(3) 0.003(3) -0.006(3)
C(27) 0.026(3) 0.035(3) 0.037(3) -0.019(3) 0.002(2) -0.005(2)
C(28) 0.027(3) 0.033(3) 0.036(3) -0.019(3) 0.004(2) -0.000(2)
C(29) 0.038(4) 0.056(4) 0.041(4) -0.032(3) -0.008(3) -0.003(3)
C(30) 0.053(4) 0.031(3) 0.038(3) -0.022(3) 0.003(3) -0.009(3)
C(31) 0.031(3) 0.035(3) 0.022(3) -0.007(3) -0.005(2) -0.005(2)
C(32) 0.028(3) 0.045(4) 0.033(3) -0.012(3) -0.004(3) -0.005(3)
C(33) 0.045(4) 0.063(5) 0.036(4) -0.031(4) 0.011(3) -0.017(3)
C(34) 0.060(5) 0.048(4) 0.053(4) -0.034(4) -0.007(4) -0.007(3)

loop_
_atom_type_symbol
_atom_type_description
_atom_type_scat_dispersion_real
_atom_type_scat_dispersion_imag
_atom_type_scat_source
C C 0.003 0.002
;
International Tables for Crystallography
(1992, Vol. C, Tables 4.2.6.8 and 6.1.1.4)
;
H H 0.000 0.000
;
International Tables for Crystallography
(1992, Vol. C, Table 6.1.1.4)
;
I I -0.474 1.812
;
International Tables for Crystallography
(1992, Vol. C, Tables 4.2.6.8 and 6.1.1.4)
;
P P 0.102 0.094
;
International Tables for Crystallography
(1992, Vol. C, Tables 4.2.6.8 and 6.1.1.4)
;
Cl Cl 0.148 0.159
;
International Tables for Crystallography
(1992, Vol. C, Tables 4.2.6.8 and 6.1.1.4)
;

loop_
_geom_angle_atom_site_label_1
_geom_angle_atom_site_label_2
_geom_angle_atom_site_label_3
_geom_angle
_geom_angle_publ_flag
_geom_angle_site_symmetry_1
_geom_angle_site_symmetry_2
_geom_angle_site_symmetry_3
C(1) P(2) C(8) 76.1(3) yes . . .
C(1) P(2) C(13) 113.4(3) yes . . .
C(1) P(2) C(31) 112.4(3) yes . . .
C(8) P(2) C(13) 114.2(3) yes . . .
C(8) P(2) C(31) 110.9(2) yes . . .
C(13) P(2) C(31) 121.3(2) yes . . .
P(2) C(1) C(2) 156.2(5) yes . . .
P(2) C(1) C(9) 85.6(5) yes . . .
C(2) C(1) C(9) 117.0(6) yes . . .
C(1) C(2) C(3) 120.7(7) yes . . .
C(2) C(3) C(4) 121.0(8) yes . . .
C(3) C(4) C(10) 116.0(6) yes . . .
C(3) C(4) C(11) 138.0(8) yes . . .
C(10) C(4) C(11) 106.0(6) yes . . .
C(6) C(5) C(10) 115.8(6) yes . . .
C(6) C(5) C(12) 138.3(6) yes . . .
C(10) C(5) C(12) 105.7(7) yes . . .
C(5) C(6) C(7) 122.7(7) yes . . .
C(6) C(7) C(8) 118.8(8) yes . . .
P(2) C(8) C(7) 154.9(6) yes . . .
P(2) C(8) C(9) 85.8(4) yes . . .
C(7) C(8) C(9) 118.1(5) yes . . .
C(1) C(9) C(8) 112.5(6) yes . . .
C(1) C(9) C(10) 123.6(8) yes . . .
C(8) C(9) C(10) 123.4(7) yes . . .
C(4) C(10) C(5) 117.1(6) yes . . .
C(4) C(10) C(9) 121.6(7) yes . . .
C(5) C(10) C(9) 121.2(8) yes . . .
C(4) C(11) C(12) 104.7(7) yes . . .
C(5) C(12) C(11) 106.2(5) yes . . .
P(2) C(13) C(14) 119.8(6) yes . . .
P(2) C(13) C(18) 118.6(4) yes . . .
C(14) C(13) C(18) 118.2(5) yes . . .
C(13) C(14) C(15) 118.4(7) yes . . .
C(13) C(14) C(19) 125.7(5) yes . . .
C(15) C(14) C(19) 115.6(6) yes . . .
C(14) C(15) C(16) 123.4(6) yes . . .
C(15) C(16) C(17) 116.6(6) yes . . .
C(15) C(16) C(23) 120.0(6) yes . . .
C(17) C(16) C(23) 123.3(7) yes . . .
C(16) C(17) C(18) 122.8(8) yes . . .
C(13) C(18) C(17) 118.6(7) yes . . .
C(13) C(18) C(27) 127.3(5) yes . . .
C(17) C(18) C(27) 113.8(7) yes . . .
C(14) C(19) C(20) 116.0(6) yes . . .
C(14) C(19) C(21) 106.4(6) yes . . .
C(14) C(19) C(22) 110.8(5) yes . . .
C(20) C(19) C(21) 105.2(5) yes . . .
C(20) C(19) C(22) 110.4(7) yes . . .
C(21) C(19) C(22) 107.5(6) yes . . .
C(16) C(23) C(24) 110.4(6) yes . . .
C(16) C(23) C(25) 108.9(5) yes . . .
C(16) C(23) C(26) 110.6(6) yes . . .
C(24) C(23) C(25) 108.7(6) yes . . .
C(24) C(23) C(26) 108.4(6) yes . . .
C(25) C(23) C(26) 109.8(7) yes . . .
C(18) C(27) C(28) 113.9(7) yes . . .
C(18) C(27) C(29) 106.4(5) yes . . .
C(18) C(27) C(30) 112.3(5) yes . . .
C(28) C(27) C(29) 105.1(5) yes . . .
C(28) C(27) C(30) 109.5(5) yes . . .
C(29) C(27) C(30) 109.3(7) yes . . .
Cl(4) C(32) Cl(5) 110.7(4) yes . . .
Cl(4) C(32) Cl(6) 110.2(5) yes . . .
Cl(5) C(32) Cl(6) 110.3(4) yes . . .
Cl(1) C(33) Cl(2) 112.1(4) yes . . .
Cl(1) C(33) Cl(3) 110.1(6) yes . . .
Cl(2) C(33) Cl(3) 108.8(4) yes . . .
Cl(7) C(34) Cl(8) 109.5(5) yes . . .
Cl(7) C(34) Cl(9) 111.6(5) yes . . .
Cl(8) C(34) Cl(9) 110.5(6) yes . . .
C(1) C(2) H(2) 119.6 no . . .
C(3) C(2) H(2) 119.6 no . . .
C(2) C(3) H(3) 119.5 no . . .
C(4) C(3) H(3) 119.5 no . . .
C(5) C(6) H(6) 118.7 no . . .
C(7) C(6) H(6) 118.7 no . . .
C(6) C(7) H(7) 120.6 no . . .
C(8) C(7) H(7) 120.6 no . . .
C(4) C(11) H(11a) 110.8 no . . .
C(4) C(11) H(11b) 110.8 no . . .
C(12) C(11) H(11a) 110.8 no . . .
C(12) C(11) H(11b) 110.8 no . . .
H(11a) C(11) H(11b) 108.9 no . . .
C(5) C(12) H(12a) 110.5 no . . .
C(5) C(12) H(12b) 110.5 no . . .
C(11) C(12) H(12a) 110.5 no . . .
C(11) C(12) H(12b) 110.5 no . . .
H(12a) C(12) H(12b) 108.7 no . . .
C(14) C(15) H(15) 118.3 no . . .
C(16) C(15) H(15) 118.3 no . . .
C(16) C(17) H(17) 118.6 no . . .
C(18) C(17) H(17) 118.6 no . . .
C(19) C(20) H(20a) 109.5 no . . .
C(19) C(20) H(20b) 109.5 no . . .
C(19) C(20) H(20c) 109.5 no . . .
H(20a) C(20) H(20b) 109.5 no . . .
H(20a) C(20) H(20c) 109.5 no . . .
H(20b) C(20) H(20c) 109.5 no . . .
C(19) C(21) H(21a) 109.5 no . . .
C(19) C(21) H(21b) 109.5 no . . .
C(19) C(21) H(21c) 109.5 no . . .
H(21a) C(21) H(21b) 109.5 no . . .
H(21a) C(21) H(21c) 109.5 no . . .
H(21b) C(21) H(21c) 109.5 no . . .
C(19) C(22) H(22a) 109.5 no . . .
C(19) C(22) H(22b) 109.5 no . . .
C(19) C(22) H(22c) 109.5 no . . .
H(22a) C(22) H(22b) 109.5 no . . .
H(22a) C(22) H(22c) 109.5 no . . .
H(22b) C(22) H(22c) 109.5 no . . .
C(23) C(24) H(24a) 109.5 no . . .
C(23) C(24) H(24b) 109.5 no . . .
C(23) C(24) H(24c) 109.5 no . . .
H(24a) C(24) H(24b) 109.5 no . . .
H(24a) C(24) H(24c) 109.5 no . . .
H(24b) C(24) H(24c) 109.5 no . . .
C(23) C(25) H(25a) 109.5 no . . .
C(23) C(25) H(25b) 109.5 no . . .
C(23) C(25) H(25c) 109.5 no . . .
H(25a) C(25) H(25b) 109.5 no . . .
H(25a) C(25) H(25c) 109.5 no . . .
H(25b) C(25) H(25c) 109.5 no . . .
C(23) C(26) H(26a) 109.5 no . . .
C(23) C(26) H(26b) 109.5 no . . .
C(23) C(26) H(26c) 109.5 no . . .
H(26a) C(26) H(26b) 109.5 no . . .
H(26a) C(26) H(26c) 109.5 no . . .
H(26b) C(26) H(26c) 109.5 no . . .
C(27) C(28) H(28a) 109.5 no . . .
C(27) C(28) H(28b) 109.5 no . . .
C(27) C(28) H(28c) 109.5 no . . .
H(28a) C(28) H(28b) 109.5 no . . .
H(28a) C(28) H(28c) 109.5 no . . .
H(28b) C(28) H(28c) 109.5 no . . .
C(27) C(29) H(29a) 109.5 no . . .
C(27) C(29) H(29b) 109.5 no . . .
C(27) C(29) H(29c) 109.5 no . . .
H(29a) C(29) H(29b) 109.5 no . . .
H(29a) C(29) H(29c) 109.5 no . . .
H(29b) C(29) H(29c) 109.5 no . . .
C(27) C(30) H(30a) 109.5 no . . .
C(27) C(30) H(30b) 109.5 no . . .
C(27) C(30) H(30c) 109.5 no . . .
H(30a) C(30) H(30b) 109.5 no . . .
H(30a) C(30) H(30c) 109.5 no . . .
H(30b) C(30) H(30c) 109.5 no . . .
P(2) C(31) H(31a) 109.5 no . . .
P(2) C(31) H(31b) 109.5 no . . .
P(2) C(31) H(31c) 109.5 no . . .
H(31a) C(31) H(31b) 109.5 no . . .
H(31a) C(31) H(31c) 109.5 no . . .
H(31b) C(31) H(31c) 109.5 no . . .
Cl(4) C(32) H(32) 108.5 no . . .
Cl(5) C(32) H(32) 108.5 no . . .
Cl(6) C(32) H(32) 108.5 no . . .
Cl(1) C(33) H(33) 108.6 no . . .
Cl(2) C(33) H(33) 108.6 no . . .
Cl(3) C(33) H(33) 108.6 no . . .
Cl(7) C(34) H(34) 108.4 no . . .
Cl(8) C(34) H(34) 108.4 no . . .
Cl(9) C(34) H(34) 108.4 no . . .

loop_
_geom_bond_atom_site_label_1
_geom_bond_atom_site_label_2
_geom_bond_distance
_geom_bond_publ_flag
_geom_bond_site_symmetry_1
_geom_bond_site_symmetry_2
Cl(1) C(33) 1.744(7) yes . .
Cl(2) C(33) 1.704(10) yes . .
Cl(3) C(33) 1.747(11) yes . .
Cl(4) C(32) 1.761(7) yes . .
Cl(5) C(32) 1.760(7) yes . .
Cl(6) C(32) 1.756(10) yes . .
Cl(7) C(34) 1.751(11) yes . .
Cl(8) C(34) 1.722(12) yes . .
Cl(9) C(34) 1.740(8) yes . .
P(2) C(1) 1.855(9) yes . .
P(2) C(8) 1.848(6) yes . .
P(2) C(13) 1.809(6) yes . .
P(2) C(31) 1.806(6) yes . .
C(1) C(2) 1.378(13) yes . .
C(1) C(9) 1.371(10) yes . .
C(2) C(3) 1.420(9) yes . .
C(3) C(4) 1.412(11) yes . .
C(4) C(10) 1.391(13) yes . .
C(4) C(11) 1.526(8) yes . .
C(5) C(6) 1.386(13) yes . .
C(5) C(10) 1.406(10) yes . .
C(5) C(12) 1.505(10) yes . .
C(6) C(7) 1.438(9) yes . .
C(7) C(8) 1.377(10) yes . .
C(8) C(9) 1.375(12) yes . .
C(9) C(10) 1.364(8) yes . .
C(11) C(12) 1.574(14) yes . .
C(13) C(14) 1.428(10) yes . .
C(13) C(18) 1.435(12) yes . .
C(14) C(15) 1.388(9) yes . .
C(14) C(19) 1.541(12) yes . .
C(15) C(16) 1.399(12) yes . .
C(16) C(17) 1.392(10) yes . .
C(16) C(23) 1.530(8) yes . .
C(17) C(18) 1.395(9) yes . .
C(18) C(27) 1.544(11) yes . .
C(19) C(20) 1.515(9) yes . .
C(19) C(21) 1.534(8) yes . .
C(19) C(22) 1.514(13) yes . .
C(23) C(24) 1.529(13) yes . .
C(23) C(25) 1.538(9) yes . .
C(23) C(26) 1.530(13) yes . .
C(27) C(28) 1.549(9) yes . .
C(27) C(29) 1.556(11) yes . .
C(27) C(30) 1.532(10) yes . .
C(2) H(2) 0.950 no . .
C(3) H(3) 0.950 no . .
C(6) H(6) 0.950 no . .
C(7) H(7) 0.950 no . .
C(11) H(11a) 0.990 no . .
C(11) H(11b) 0.990 no . .
C(12) H(12a) 0.990 no . .
C(12) H(12b) 0.990 no . .
C(15) H(15) 0.950 no . .
C(17) H(17) 0.950 no . .
C(20) H(20a) 0.980 no . .
C(20) H(20b) 0.980 no . .
C(20) H(20c) 0.980 no . .
C(21) H(21a) 0.980 no . .
C(21) H(21b) 0.980 no . .
C(21) H(21c) 0.980 no . .
C(22) H(22a) 0.980 no . .
C(22) H(22b) 0.980 no . .
C(22) H(22c) 0.980 no . .
C(24) H(24a) 0.980 no . .
C(24) H(24b) 0.980 no . .
C(24) H(24c) 0.980 no . .
C(25) H(25a) 0.980 no . .
C(25) H(25b) 0.980 no . .
C(25) H(25c) 0.980 no . .
C(26) H(26a) 0.980 no . .
C(26) H(26b) 0.980 no . .
C(26) H(26c) 0.980 no . .
C(28) H(28a) 0.980 no . .
C(28) H(28b) 0.980 no . .
C(28) H(28c) 0.980 no . .
C(29) H(29a) 0.980 no . .
C(29) H(29b) 0.980 no . .
C(29) H(29c) 0.980 no . .
C(30) H(30a) 0.980 no . .
C(30) H(30b) 0.980 no . .
C(30) H(30c) 0.980 no . .
C(31) H(31a) 0.980 no . .
C(31) H(31b) 0.980 no . .
C(31) H(31c) 0.980 no . .
C(32) H(32) 1.000 no . .
C(33) H(33) 1.000 no . .
C(34) H(34) 1.000 no . .

loop_
_geom_contact_atom_site_label_1
_geom_contact_atom_site_label_2
_geom_contact_distance
_geom_contact_publ_flag
_geom_contact_site_symmetry_1
_geom_contact_site_symmetry_2
Cl(2) Cl(2) 3.381(6) ? . 2_667
Cl(2) C(6) 3.535(7) ? . 2_657
Cl(2) C(7) 3.488(8) ? . 2_657
Cl(3) Cl(3) 3.121(6) ? . 2_657
Cl(8) C(26) 3.413(10) ? . 1_565
C(6) Cl(2) 3.535(7) ? . 2_657
C(7) Cl(2) 3.488(8) ? . 2_657
C(26) Cl(8) 3.413(10) ? . 1_545
I(1) H(3) 3.424 ? . .
I(1) H(6) 3.121 ? . 1_565
I(1) H(20b) 3.385 ? . 1_655
I(1) H(28c) 3.202 ? . 1_655
I(1) H(31b) 2.987 ? . 1_655
I(1) H(32) 2.933 ? . 1_655
I(1) H(33) 2.802 ? . .
I(1) H(34) 2.811 ? . 2_666
Cl(1) H(2) 3.269 ? . .
Cl(1) H(6) 3.396 ? . 1_565
Cl(1) H(7) 3.135 ? . 1_565
Cl(1) H(20a) 3.397 ? . .
Cl(1) H(20c) 3.169 ? . .
Cl(1) H(22a) 3.276 ? . .
Cl(2) H(31a) 3.359 ? . 2_657
Cl(3) H(2) 3.275 ? . .
Cl(3) H(31c) 3.331 ? . 2_657
Cl(4) H(11a) 3.169 ? . 2_657
Cl(4) H(12b) 2.972 ? . 1_465
Cl(4) H(28a) 3.437 ? . 2_557
Cl(4) H(28b) 3.385 ? . 2_557
Cl(4) H(31a) 3.552 ? . 2_557
Cl(5) H(3) 3.238 ? . 2_657
Cl(5) H(11a) 3.498 ? . 2_657
Cl(5) H(28b) 3.363 ? . 2_557
Cl(5) H(28c) 3.161 ? . 2_557
Cl(5) H(31a) 3.254 ? . 2_557
Cl(5) H(31b) 3.430 ? . .
Cl(5) H(31b) 3.234 ? . 2_557
Cl(5) H(31c) 3.188 ? . .
Cl(6) H(11a) 2.985 ? . 2_657
Cl(6) H(12b) 3.004 ? . 1_465
Cl(6) H(20b) 3.491 ? . .
Cl(6) H(20c) 3.134 ? . .
Cl(6) H(31c) 3.456 ? . .
Cl(7) H(21a) 3.209 ? . .
Cl(7) H(21a) 3.441 ? . 2_566
Cl(7) H(21c) 3.301 ? . 2_566
Cl(7) H(25a) 3.188 ? . 2_566
Cl(7) H(25c) 3.258 ? . .
Cl(7) H(25c) 3.502 ? . 2_566
Cl(8) H(22b) 3.450 ? . 2_666
Cl(8) H(22c) 3.136 ? . 2_666
Cl(8) H(26b) 3.016 ? . 1_565
Cl(8) H(26c) 3.061 ? . 1_565
Cl(8) H(29c) 3.155 ? . 2_566
Cl(8) H(30a) 3.338 ? . 1_565
Cl(9) H(22a) 3.436 ? . 2_666
Cl(9) H(24a) 3.589 ? . .
Cl(9) H(24c) 2.938 ? . .
Cl(9) H(30c) 3.287 ? . 2_656
C(1) H(26a) 3.017 ? . 2_656
C(2) H(26a) 3.041 ? . 2_656
C(3) H(26a) 3.001 ? . 2_656
C(3) H(29a) 3.480 ? . 1_655
C(4) H(25b) 3.315 ? . 2_656
C(4) H(26a) 3.001 ? . 2_656
C(4) H(29a) 3.447 ? . 1_655
C(5) H(24a) 3.343 ? . 2_656
C(5) H(25b) 3.053 ? . 2_656
C(6) H(24a) 3.304 ? . 2_656
C(7) H(24a) 3.153 ? . 2_656
C(8) H(24a) 2.958 ? . 2_656
C(9) H(24a) 2.933 ? . 2_656
C(9) H(26a) 2.957 ? . 2_656
C(10) H(24a) 3.140 ? . 2_656
C(10) H(25b) 3.109 ? . 2_656
C(10) H(26a) 2.982 ? . 2_656
C(11) H(25b) 3.249 ? . 2_656
C(11) H(28b) 3.013 ? . 1_655
C(11) H(29a) 3.403 ? . 1_655
C(12) H(20c) 3.575 ? . 1_645
C(12) H(21c) 3.594 ? . 1_645
C(12) H(25b) 3.164 ? . 2_656
C(12) H(32) 3.548 ? . 1_645
C(16) H(24b) 3.018 ? . 2_656
C(17) H(24b) 2.929 ? . 2_656
C(18) H(24b) 3.328 ? . 2_656
C(20) H(12a) 3.423 ? . 1_465
C(21) H(12a) 3.100 ? . 1_465
C(21) H(25a) 3.515 ? . 2_566
C(21) H(25b) 3.481 ? . 2_566
C(21) H(25c) 3.287 ? . 2_566
C(23) H(24b) 3.548 ? . 2_656
C(24) H(24b) 3.586 ? . 2_656
C(24) H(26c) 3.476 ? . 2_656
C(24) H(30c) 3.441 ? . 2_656
C(25) H(21a) 3.469 ? . 2_566
C(25) H(21b) 3.288 ? . 2_566
C(25) H(21c) 3.527 ? . 2_566
C(26) H(24b) 3.535 ? . 2_656
C(26) H(29a) 3.354 ? . 2_556
C(28) H(11b) 3.430 ? . 1_455
C(29) H(11b) 3.549 ? . 1_455
C(29) H(26b) 3.014 ? . 2_556
C(31) H(32) 3.471 ? . .
C(32) H(11a) 3.308 ? . 2_657
C(32) H(12b) 3.020 ? . 1_465
C(32) H(31b) 3.470 ? . .
C(32) H(31c) 3.447 ? . .
C(33) H(2) 3.508 ? . .
C(33) H(6) 3.559 ? . 1_565
C(34) H(29c) 3.444 ? . 2_566
H(2) Cl(1) 3.269 ? . .
H(2) Cl(3) 3.275 ? . .
H(2) C(33) 3.508 ? . .
H(2) H(33) 3.395 ? . .
H(3) I(1) 3.424 ? . .
H(3) Cl(5) 3.238 ? . 2_657
H(3) H(26a) 3.533 ? . 2_656
H(3) H(28b) 3.188 ? . 1_655
H(3) H(28c) 3.324 ? . 1_655
H(3) H(29a) 3.194 ? . 1_655
H(3) H(29c) 3.253 ? . 1_655
H(6) I(1) 3.121 ? . 1_545
H(6) Cl(1) 3.396 ? . 1_545
H(6) C(33) 3.559 ? . 1_545
H(6) H(33) 3.125 ? . 1_545
H(7) Cl(1) 3.135 ? . 1_545
H(11a) Cl(4) 3.169 ? . 2_657
H(11a) Cl(5) 3.498 ? . 2_657
H(11a) Cl(6) 2.985 ? . 2_657
H(11a) C(32) 3.308 ? . 2_657
H(11a) H(28b) 2.791 ? . 1_655
H(11b) C(28) 3.430 ? . 1_655
H(11b) C(29) 3.549 ? . 1_655
H(11b) H(21b) 3.154 ? . 1_645
H(11b) H(25a) 3.498 ? . 2_656
H(11b) H(25b) 2.870 ? . 2_656
H(11b) H(28b) 2.496 ? . 1_655
H(11b) H(29a) 2.655 ? . 1_655
H(11b) H(30b) 3.104 ? . 1_655
H(12a) C(20) 3.423 ? . 1_645
H(12a) C(21) 3.100 ? . 1_645
H(12a) H(20b) 3.189 ? . 1_645
H(12a) H(20c) 2.886 ? . 1_645
H(12a) H(21b) 2.739 ? . 1_645
H(12a) H(21c) 2.608 ? . 1_645
H(12a) H(25b) 2.815 ? . 2_656
H(12a) H(32) 3.470 ? . 1_645
H(12b) Cl(4) 2.972 ? . 1_645
H(12b) Cl(6) 3.004 ? . 1_645
H(12b) C(32) 3.020 ? . 1_645
H(12b) H(20c) 3.559 ? . 1_645
H(12b) H(32) 2.777 ? . 1_645
H(17) H(24b) 3.177 ? . 2_656
H(20a) Cl(1) 3.397 ? . .
H(20b) I(1) 3.385 ? . 1_455
H(20b) Cl(6) 3.491 ? . .
H(20b) H(12a) 3.189 ? . 1_465
H(20b) H(32) 3.064 ? . .
H(20c) Cl(1) 3.169 ? . .
H(20c) Cl(6) 3.134 ? . .
H(20c) C(12) 3.575 ? . 1_465
H(20c) H(12a) 2.886 ? . 1_465
H(20c) H(12b) 3.559 ? . 1_465
H(21a) Cl(7) 3.209 ? . .
H(21a) Cl(7) 3.441 ? . 2_566
H(21a) C(25) 3.469 ? . 2_566
H(21a) H(25a) 3.297 ? . 2_566
H(21a) H(25b) 3.593 ? . 2_566
H(21a) H(25c) 2.979 ? . 2_566
H(21b) C(25) 3.288 ? . 2_566
H(21b) H(11b) 3.154 ? . 1_465
H(21b) H(12a) 2.739 ? . 1_465
H(21b) H(25a) 3.031 ? . 2_566
H(21b) H(25b) 3.057 ? . 2_566
H(21b) H(25c) 3.221 ? . 2_566
H(21b) H(30b) 3.334 ? . 1_565
H(21c) Cl(7) 3.301 ? . 2_566
H(21c) C(12) 3.594 ? . 1_465
H(21c) C(25) 3.527 ? . 2_566
H(21c) H(12a) 2.608 ? . 1_465
H(21c) H(25b) 3.245 ? . 2_566
H(21c) H(25c) 3.111 ? . 2_566
H(22a) Cl(1) 3.276 ? . .
H(22a) Cl(9) 3.436 ? . 2_666
H(22a) H(30b) 3.304 ? . 1_565
H(22b) Cl(8) 3.450 ? . 2_666
H(22c) Cl(8) 3.136 ? . 2_666
H(22c) H(26a) 3.548 ? . 2_656
H(22c) H(26c) 3.405 ? . 2_656
H(24a) Cl(9) 3.589 ? . .
H(24a) C(5) 3.343 ? . 2_656
H(24a) C(6) 3.304 ? . 2_656
H(24a) C(7) 3.153 ? . 2_656
H(24a) C(8) 2.958 ? . 2_656
H(24a) C(9) 2.933 ? . 2_656
H(24a) C(10) 3.140 ? . 2_656
H(24a) H(30c) 3.034 ? . 2_656
H(24b) C(16) 3.018 ? . 2_656
H(24b) C(17) 2.929 ? . 2_656
H(24b) C(18) 3.328 ? . 2_656
H(24b) C(23) 3.548 ? . 2_656
H(24b) C(24) 3.586 ? . 2_656
H(24b) C(26) 3.535 ? . 2_656
H(24b) H(17) 3.177 ? . 2_656
H(24b) H(24b) 2.862 ? . 2_656
H(24b) H(26c) 2.751 ? . 2_656
H(24b) H(30c) 3.361 ? . 2_656
H(24c) Cl(9) 2.938 ? . .
H(24c) H(26c) 3.358 ? . 2_656
H(24c) H(30c) 3.363 ? . 2_656
H(25a) Cl(7) 3.188 ? . 2_566
H(25a) C(21) 3.515 ? . 2_566
H(25a) H(11b) 3.498 ? . 2_656
H(25a) H(21a) 3.297 ? . 2_566
H(25a) H(21b) 3.031 ? . 2_566
H(25a) H(29a) 3.092 ? . 2_556
H(25a) H(29b) 3.513 ? . 2_556
H(25b) C(4) 3.315 ? . 2_656
H(25b) C(5) 3.053 ? . 2_656
H(25b) C(10) 3.109 ? . 2_656
H(25b) C(11) 3.249 ? . 2_656
H(25b) C(12) 3.164 ? . 2_656
H(25b) C(21) 3.481 ? . 2_566
H(25b) H(11b) 2.870 ? . 2_656
H(25b) H(12a) 2.815 ? . 2_656
H(25b) H(21a) 3.593 ? . 2_566
H(25b) H(21b) 3.057 ? . 2_566
H(25b) H(21c) 3.245 ? . 2_566
H(25b) H(29a) 3.522 ? . 2_556
H(25c) Cl(7) 3.258 ? . .
H(25c) Cl(7) 3.502 ? . 2_566
H(25c) C(21) 3.287 ? . 2_566
H(25c) H(21a) 2.979 ? . 2_566
H(25c) H(21b) 3.221 ? . 2_566
H(25c) H(21c) 3.111 ? . 2_566
H(26a) C(1) 3.017 ? . 2_656
H(26a) C(2) 3.041 ? . 2_656
H(26a) C(3) 3.001 ? . 2_656
H(26a) C(4) 3.001 ? . 2_656
H(26a) C(9) 2.957 ? . 2_656
H(26a) C(10) 2.982 ? . 2_656
H(26a) H(3) 3.533 ? . 2_656
H(26a) H(22c) 3.548 ? . 2_656
H(26a) H(29a) 3.302 ? . 2_556
H(26b) Cl(8) 3.016 ? . 1_545
H(26b) C(29) 3.014 ? . 2_556
H(26b) H(29a) 2.592 ? . 2_556
H(26b) H(29b) 2.808 ? . 2_556
H(26b) H(29c) 3.160 ? . 2_556
H(26c) Cl(8) 3.061 ? . 1_545
H(26c) C(24) 3.476 ? . 2_656
H(26c) H(22c) 3.405 ? . 2_656
H(26c) H(24b) 2.751 ? . 2_656
H(26c) H(24c) 3.358 ? . 2_656
H(28a) Cl(4) 3.437 ? . 2_557
H(28b) Cl(4) 3.385 ? . 2_557
H(28b) Cl(5) 3.363 ? . 2_557
H(28b) C(11) 3.013 ? . 1_455
H(28b) H(3) 3.188 ? . 1_455
H(28b) H(11a) 2.791 ? . 1_455
H(28b) H(11b) 2.496 ? . 1_455
H(28c) I(1) 3.202 ? . 1_455
H(28c) Cl(5) 3.161 ? . 2_557
H(28c) H(3) 3.324 ? . 1_455
H(29a) C(3) 3.480 ? . 1_455
H(29a) C(4) 3.447 ? . 1_455
H(29a) C(11) 3.403 ? . 1_455
H(29a) C(26) 3.354 ? . 2_556
H(29a) H(3) 3.194 ? . 1_455
H(29a) H(11b) 2.655 ? . 1_455
H(29a) H(25a) 3.092 ? . 2_556
H(29a) H(25b) 3.522 ? . 2_556
H(29a) H(26a) 3.302 ? . 2_556
H(29a) H(26b) 2.592 ? . 2_556
H(29b) H(25a) 3.513 ? . 2_556
H(29b) H(26b) 2.808 ? . 2_556
H(29b) H(29b) 3.347 ? . 2_556
H(29c) Cl(8) 3.155 ? . 2_566
H(29c) C(34) 3.444 ? . 2_566
H(29c) H(3) 3.253 ? . 1_455
H(29c) H(26b) 3.160 ? . 2_556
H(29c) H(34) 3.055 ? . 2_566
H(30a) Cl(8) 3.338 ? . 1_545
H(30b) H(11b) 3.104 ? . 1_455
H(30b) H(21b) 3.334 ? . 1_545
H(30b) H(22a) 3.304 ? . 1_545
H(30c) Cl(9) 3.287 ? . 2_656
H(30c) C(24) 3.441 ? . 2_656
H(30c) H(24a) 3.034 ? . 2_656
H(30c) H(24b) 3.361 ? . 2_656
H(30c) H(24c) 3.363 ? . 2_656
H(31a) Cl(2) 3.359 ? . 2_657
H(31a) Cl(4) 3.552 ? . 2_557
H(31a) Cl(5) 3.254 ? . 2_557
H(31a) H(33) 3.593 ? . 2_657
H(31b) I(1) 2.987 ? . 1_455
H(31b) Cl(5) 3.430 ? . .
H(31b) Cl(5) 3.234 ? . 2_557
H(31b) C(32) 3.470 ? . .
H(31b) H(32) 2.841 ? . .
H(31c) Cl(3) 3.331 ? . 2_657
H(31c) Cl(5) 3.188 ? . .
H(31c) Cl(6) 3.456 ? . .
H(31c) C(32) 3.447 ? . .
H(31c) H(32) 3.218 ? . .
H(32) I(1) 2.933 ? . 1_455
H(32) C(12) 3.548 ? . 1_465
H(32) C(31) 3.471 ? . .
H(32) H(12a) 3.470 ? . 1_465
H(32) H(12b) 2.777 ? . 1_465
H(32) H(20b) 3.064 ? . .
H(32) H(31b) 2.841 ? . .
H(32) H(31c) 3.218 ? . .
H(33) I(1) 2.802 ? . .
H(33) H(2) 3.395 ? . .
H(33) H(6) 3.125 ? . 1_565
H(33) H(31a) 3.593 ? . 2_657
H(34) I(1) 2.811 ? . 2_666
H(34) H(29c) 3.055 ? . 2_566

loop_
_geom_torsion_atom_site_label_1
_geom_torsion_atom_site_label_2
_geom_torsion_atom_site_label_3
_geom_torsion_atom_site_label_4
_geom_torsion
_geom_torsion_publ_flag
_geom_torsion_site_symmetry_1
_geom_torsion_site_symmetry_2
_geom_torsion_site_symmetry_3
_geom_torsion_site_symmetry_4
C(1) P(2) C(8) C(7) 163.2(14) ? . . . .
C(1) P(2) C(8) C(9) 0.0(3) ? . . . .
C(8) P(2) C(1) C(2) -162.5(13) ? . . . .
C(8) P(2) C(1) C(9) -0.0(3) ? . . . .
C(1) P(2) C(13) C(14) -39.5(5) ? . . . .
C(1) P(2) C(13) C(18) 119.4(5) ? . . . .
C(13) P(2) C(1) C(2) 86.8(13) ? . . . .
C(13) P(2) C(1) C(9) -110.6(4) ? . . . .
C(31) P(2) C(1) C(2) -55.4(13) ? . . . .
C(31) P(2) C(1) C(9) 107.1(4) ? . . . .
C(8) P(2) C(13) C(14) -124.2(5) ? . . . .
C(8) P(2) C(13) C(18) 34.8(6) ? . . . .
C(13) P(2) C(8) C(7) -87.1(13) ? . . . .
C(13) P(2) C(8) C(9) 109.7(4) ? . . . .
C(31) P(2) C(8) C(7) 54.1(14) ? . . . .
C(31) P(2) C(8) C(9) -109.0(4) ? . . . .
C(31) P(2) C(13) C(14) 99.0(6) ? . . . .
C(31) P(2) C(13) C(18) -102.1(5) ? . . . .
P(2) C(1) C(2) C(3) 163.0(10) ? . . . .
P(2) C(1) C(9) C(8) 0.0(5) ? . . . .
P(2) C(1) C(9) C(10) -171.9(6) ? . . . .
C(2) C(1) C(9) C(8) 172.2(6) ? . . . .
C(2) C(1) C(9) C(10) 0.2(7) ? . . . .
C(9) C(1) C(2) C(3) 2.7(9) ? . . . .
C(1) C(2) C(3) C(4) -2.9(9) ? . . . .
C(2) C(3) C(4) C(10) 0.1(7) ? . . . .
C(2) C(3) C(4) C(11) -176.5(7) ? . . . .
C(3) C(4) C(10) C(5) -172.9(5) ? . . . .
C(3) C(4) C(10) C(9) 2.7(9) ? . . . .
C(3) C(4) C(11) C(12) 170.5(7) ? . . . .
C(10) C(4) C(11) C(12) -6.4(7) ? . . . .
C(11) C(4) C(10) C(5) 4.7(7) ? . . . .
C(11) C(4) C(10) C(9) -179.6(6) ? . . . .
C(6) C(5) C(10) C(4) 174.8(6) ? . . . .
C(6) C(5) C(10) C(9) -0.8(9) ? . . . .
C(10) C(5) C(6) C(7) -0.8(9) ? . . . .
C(6) C(5) C(12) C(11) -177.5(8) ? . . . .
C(12) C(5) C(6) C(7) 172.8(8) ? . . . .
C(10) C(5) C(12) C(11) -3.5(7) ? . . . .
C(12) C(5) C(10) C(4) -0.8(8) ? . . . .
C(12) C(5) C(10) C(9) -176.4(6) ? . . . .
C(5) C(6) C(7) C(8) 2.0(10) ? . . . .
C(6) C(7) C(8) P(2) -162.4(10) ? . . . .
C(6) C(7) C(8) C(9) -1.5(9) ? . . . .
P(2) C(8) C(9) C(1) -0.0(5) ? . . . .
P(2) C(8) C(9) C(10) 172.0(6) ? . . . .
C(7) C(8) C(9) C(1) -172.0(6) ? . . . .
C(7) C(8) C(9) C(10) -0.0(9) ? . . . .
C(1) C(9) C(10) C(4) -3.1(10) ? . . . .
C(1) C(9) C(10) C(5) 172.4(6) ? . . . .
C(8) C(9) C(10) C(4) -174.2(6) ? . . . .
C(8) C(9) C(10) C(5) 1.3(10) ? . . . .
C(4) C(11) C(12) C(5) 6.0(7) ? . . . .
P(2) C(13) C(14) C(15) 146.0(5) ? . . . .
P(2) C(13) C(14) C(19) -40.9(8) ? . . . .
P(2) C(13) C(18) C(17) -145.7(4) ? . . . .
P(2) C(13) C(18) C(27) 40.1(7) ? . . . .
C(14) C(13) C(18) C(17) 13.6(8) ? . . . .
C(14) C(13) C(18) C(27) -160.6(5) ? . . . .
C(18) C(13) C(14) C(15) -13.0(8) ? . . . .
C(18) C(13) C(14) C(19) 160.1(6) ? . . . .
C(13) C(14) C(15) C(16) 1.8(9) ? . . . .
C(13) C(14) C(19) C(20) 0.9(9) ? . . . .
C(13) C(14) C(19) C(21) -115.6(7) ? . . . .
C(13) C(14) C(19) C(22) 127.8(6) ? . . . .
C(15) C(14) C(19) C(20) 174.2(6) ? . . . .
C(15) C(14) C(19) C(21) 57.7(7) ? . . . .
C(15) C(14) C(19) C(22) -58.9(7) ? . . . .
C(19) C(14) C(15) C(16) -172.0(5) ? . . . .
C(14) C(15) C(16) C(17) 8.8(9) ? . . . .
C(14) C(15) C(16) C(23) -174.7(5) ? . . . .
C(15) C(16) C(17) C(18) -8.1(8) ? . . . .
C(15) C(16) C(23) C(24) 48.0(7) ? . . . .
C(15) C(16) C(23) C(25) -71.2(9) ? . . . .
C(15) C(16) C(23) C(26) 168.0(6) ? . . . .
C(17) C(16) C(23) C(24) -135.7(6) ? . . . .
C(17) C(16) C(23) C(25) 105.0(8) ? . . . .
C(17) C(16) C(23) C(26) -15.7(8) ? . . . .
C(23) C(16) C(17) C(18) 175.5(5) ? . . . .
C(16) C(17) C(18) C(13) -2.9(8) ? . . . .
C(16) C(17) C(18) C(27) 172.0(5) ? . . . .
C(13) C(18) C(27) C(28) 0.5(8) ? . . . .
C(13) C(18) C(27) C(29) 115.9(6) ? . . . .
C(13) C(18) C(27) C(30) -124.6(6) ? . . . .
C(17) C(18) C(27) C(28) -173.9(4) ? . . . .
C(17) C(18) C(27) C(29) -58.5(6) ? . . . .
C(17) C(18) C(27) C(30) 61.0(7) ? . . . .

loop_
_cod_related_entry_id
_cod_related_entry_database
_cod_related_entry_code
1 ChemSpider 30652629
